data_4084344
loop_
_publ_author_name
'No\"el-Duchesneau, Ludovik'
'Lugan, No\"el'
'Lavigne, Guy'
'Labande, Agn\`es'
'C\'esar, Vincent'

_publ_section_title
;
 Tailoring Buchwald-Type Phosphines with Pyrimidinium Betaines as
 Versatile Aryl Group Surrogates
;
_journal_issue 19
_journal_name_full Organometallics
_journal_page_first 5085
_journal_paper_doi 10.1021/om5007819
_journal_volume 33
_journal_year 2014
_chemical_compound_source 'synthesis as described'
_chemical_formula_moiety 'C23 H35 N2 O2 P1'
_chemical_formula_sum 'C23 H35 N2 O2 P'
_chemical_formula_weight 402.5
_chemical_name_systematic
;
 ?
;
_space_group_crystal_system triclinic
_space_group_IT_number 2
_space_group_name_H-M_alt 'P -1'
_symmetry_Int_Tables_number 2
_symmetry_space_group_name_Hall '-P 1'
_symmetry_space_group_name_H-M 'P -1'
_atom_sites_solution_hydrogens geom
_atom_sites_solution_primary direct
_atom_sites_solution_secondary difmap
_audit_creation_date 2012-05-02T14:04:25-00:00
_audit_creation_method 'WinGX routine CIF_UPDATE'
_cell_angle_alpha 99.035(5)
_cell_angle_beta 90.123(5)
_cell_angle_gamma 98.344(5)
_cell_formula_units_Z 4
_cell_length_a 8.814(5)
_cell_length_b 13.644(5)
_cell_length_c 19.463(5)
_cell_measurement_reflns_used 9852
_cell_measurement_temperature 173(2)
_cell_measurement_theta_max 31.88
_cell_measurement_theta_min 2.41
_cell_measurement_wavelength 0.71073
_cell_volume 2286.3(17)
_computing_molecular_graphics 'Ortep-3 for Windows (Farrugia, 2008)'
_computing_publication_material 'WinGX publication routines (Farrugia, 2008)'
_computing_structure_refinement 'SHELXL-97 (Sheldrick, 2008)'
_diffrn_ambient_temperature 173(2)
_diffrn_measured_fraction_theta_full 0.998
_diffrn_measured_fraction_theta_max 0.998
_diffrn_measurement_device_type 'Bruker APEX II'
_diffrn_measurement_method 'phi and omega scans'
_diffrn_radiation_monochromator graphite
_diffrn_radiation_probe x-ray
_diffrn_radiation_type MoK\a
_diffrn_radiation_wavelength 0.71073
_diffrn_reflns_av_R_equivalents 0.0331
_diffrn_reflns_av_unetI/netI 0.0134
_diffrn_reflns_limit_h_max 11
_diffrn_reflns_limit_h_min -11
_diffrn_reflns_limit_k_max 17
_diffrn_reflns_limit_k_min -17
_diffrn_reflns_limit_l_max 24
_diffrn_reflns_limit_l_min -24
_diffrn_reflns_number 133857
_diffrn_reflns_theta_full 26.37
_diffrn_reflns_theta_max 26.37
_diffrn_reflns_theta_min 2.12
_diffrn_standards_decay_% 0
_diffrn_standards_interval_count 0
_diffrn_standards_number 0
_exptl_absorpt_coefficient_mu 0.14
_exptl_absorpt_correction_T_max 0.746
_exptl_absorpt_correction_T_min 0.727
_exptl_absorpt_correction_type multi-scan
_exptl_absorpt_process_details
;
'SADABS, Sheldrick, Bruker, 2000'
;
_exptl_crystal_colour colorless
_exptl_crystal_density_diffrn 1.169
_exptl_crystal_density_method 'not measured'
_exptl_crystal_description block
_exptl_crystal_F_000 872
_exptl_crystal_size_max 0.5
_exptl_crystal_size_mid 0.25
_exptl_crystal_size_min 0.25
_refine_diff_density_max 0.318
_refine_diff_density_min -0.243
_refine_diff_density_rms 0.039
_refine_ls_extinction_method none
_refine_ls_goodness_of_fit_ref 1.023
_refine_ls_hydrogen_treatment riding
_refine_ls_matrix_type full
_refine_ls_number_parameters 523
_refine_ls_number_reflns 9310
_refine_ls_number_restraints 0
_refine_ls_restrained_S_all 1.023
_refine_ls_R_factor_all 0.0388
_refine_ls_R_factor_gt 0.0339
_refine_ls_shift/su_max 0.002
_refine_ls_shift/su_mean 0
_refine_ls_structure_factor_coef Fsqd
_refine_ls_weighting_details 'calc w=1/[\s^2^(Fo^2^)+(0.0398P)^2^+1.0805P] where P=(Fo^2^+2Fc^2^)/3'
_refine_ls_weighting_scheme calc
_refine_ls_wR_factor_gt 0.0847
_refine_ls_wR_factor_ref 0.0892
_reflns_number_gt 8356
_reflns_number_total 9310
_reflns_threshold_expression >2\s(I)
_cod_data_source_file om5007819_si_002.cif
_cod_data_source_block compound_4b
_cod_depositor_comments
;
The following automatic conversions were performed:

'_space_group_crystal_system' value 'Triclinic' changed to
'triclinic' according to
/home/saulius/struct/COD-crude-data--automatic-downloads/rss-feeds/ACS/lib/dictionaries/cif_core.dic
dictionary named 'cif_core.dic' version 2.4.2 from 2011-04-26.

Automatic conversion script
Id: cif_fix_values 2281 2013-09-26 08:29:07Z andrius 

 Adding full bibliography for 4084343--4084346.cif.
;
_cod_original_formula_sum 'C23 H35 N2 O2 P1'
_cod_database_code 4084344

loop_
_symmetry_equiv_pos_as_xyz
'x, y, z'
'-x, -y, -z'

loop_
_atom_site_label
_atom_site_type_symbol
_atom_site_fract_x
_atom_site_fract_y
_atom_site_fract_z
_atom_site_U_iso_or_equiv
_atom_site_adp_type
_atom_site_occupancy
_atom_site_symmetry_multiplicity
_atom_site_calc_flag
_atom_site_refinement_flags
C1A C -0.39309(13) -0.18566(8) 0.53336(6) 0.0174(2) Uani 1 1 d .
C1B C -0.03602(13) 0.18854(8) 0.95199(6) 0.0174(2) Uani 1 1 d .
C2A C -0.63921(15) -0.17134(11) 0.48128(7) 0.0319(3) Uani 1 1 d .
C2B C -0.29108(14) 0.18552(10) 1.00081(7) 0.0245(3) Uani 1 1 d .
C3A C -0.57940(14) -0.19900(10) 0.41618(7) 0.0245(3) Uani 1 1 d .
C3B C -0.22371(14) 0.18739(9) 1.06618(6) 0.0228(3) Uani 1 1 d .
C4A C -0.42773(14) -0.21562(9) 0.40709(6) 0.0201(2) Uani 1 1 d .
C4B C -0.06717(14) 0.18743(9) 1.07675(6) 0.0221(2) Uani 1 1 d .
C5A C -0.67869(16) -0.20561(12) 0.35219(7) 0.0343(3) Uani 1 1 d .
H5A1 H -0.652 -0.1448 0.3313 0.051 Uiso 1 1 calc R
H5A2 H -0.7867 -0.212 0.365 0.051 Uiso 1 1 calc R
H5A3 H -0.6621 -0.2643 0.3186 0.051 Uiso 1 1 calc R
C5B C -0.32684(16) 0.18393(12) 1.12748(7) 0.0340(3) Uani 1 1 d .
H5B1 H -0.379 0.1152 1.1266 0.051 Uiso 1 1 calc R
H5B2 H -0.4033 0.2288 1.1251 0.051 Uiso 1 1 calc R
H5B3 H -0.2655 0.2055 1.1707 0.051 Uiso 1 1 calc R
C6A C -0.60850(15) -0.15826(10) 0.61153(7) 0.0261(3) Uani 1 1 d .
H6A H -0.5311 -0.1723 0.6449 0.031 Uiso 1 1 calc R
C6B C -0.25663(14) 0.17888(9) 0.87120(6) 0.0230(3) Uani 1 1 d .
H6B H -0.1695 0.186 0.8387 0.028 Uiso 1 1 calc R
C7A C -0.75282(18) -0.23283(14) 0.61652(10) 0.0482(4) Uani 1 1 d .
H7A1 H -0.8374 -0.2146 0.5908 0.072 Uiso 1 1 calc R
H7A2 H -0.7797 -0.2315 0.6655 0.072 Uiso 1 1 calc R
H7A3 H -0.7343 -0.3004 0.5965 0.072 Uiso 1 1 calc R
C7B C -0.34768(16) 0.26441(11) 0.86602(7) 0.0305(3) Uani 1 1 d .
H7B1 H -0.4429 0.2544 0.8916 0.046 Uiso 1 1 calc R
H7B2 H -0.3722 0.2655 0.817 0.046 Uiso 1 1 calc R
H7B3 H -0.2864 0.3283 0.8861 0.046 Uiso 1 1 calc R
C8A C -0.6322(2) -0.05014(12) 0.63365(8) 0.0435(4) Uani 1 1 d .
H8A1 H -0.5359 -0.0058 0.6294 0.065 Uiso 1 1 calc R
H8A2 H -0.6643 -0.0406 0.6821 0.065 Uiso 1 1 calc R
H8A3 H -0.7116 -0.0341 0.6037 0.065 Uiso 1 1 calc R
C8B C -0.34982(18) 0.07614(11) 0.84753(8) 0.0372(3) Uani 1 1 d .
H8B1 H -0.2839 0.0242 0.8478 0.056 Uiso 1 1 calc R
H8B2 H -0.391 0.0729 0.8003 0.056 Uiso 1 1 calc R
H8B3 H -0.4346 0.0651 0.8792 0.056 Uiso 1 1 calc R
C9A C -0.16523(13) -0.20623(9) 0.46204(6) 0.0216(2) Uani 1 1 d .
H9A H -0.1192 -0.2003 0.5098 0.026 Uiso 1 1 calc R
C9B C 0.19687(13) 0.19626(9) 1.02472(6) 0.0216(2) Uani 1 1 d .
H9B H 0.2434 0.2044 0.9788 0.026 Uiso 1 1 calc R
C10A C -0.12936(16) -0.30444(11) 0.42090(7) 0.0315(3) Uani 1 1 d .
H10A H -0.1981 -0.3607 0.4348 0.047 Uiso 1 1 calc R
H10B H -0.0227 -0.3118 0.4304 0.047 Uiso 1 1 calc R
H10C H -0.1442 -0.304 0.371 0.047 Uiso 1 1 calc R
C10B C 0.26618(15) 0.28729(11) 1.07658(7) 0.0305(3) Uani 1 1 d .
H10D H 0.2243 0.3467 1.0671 0.046 Uiso 1 1 calc R
H10E H 0.3779 0.2981 1.0721 0.046 Uiso 1 1 calc R
H10F H 0.241 0.2757 1.1239 0.046 Uiso 1 1 calc R
C11A C -0.09329(14) -0.11461(10) 0.43194(8) 0.0296(3) Uani 1 1 d .
H11A H -0.1304 -0.1198 0.3838 0.044 Uiso 1 1 calc R
H11B H 0.0186 -0.1109 0.4328 0.044 Uiso 1 1 calc R
H11C H -0.1217 -0.054 0.4598 0.044 Uiso 1 1 calc R
C11B C 0.23464(15) 0.09768(11) 1.04238(8) 0.0321(3) Uani 1 1 d .
H11D H 0.1999 0.09 1.0893 0.048 Uiso 1 1 calc R
H11E H 0.3457 0.0977 1.0405 0.048 Uiso 1 1 calc R
H11F H 0.1826 0.0419 1.0087 0.048 Uiso 1 1 calc R
C12A C -0.29082(13) -0.16630(9) 0.59730(6) 0.0183(2) Uani 1 1 d .
C12B C 0.06476(13) 0.17544(9) 0.88995(6) 0.0179(2) Uani 1 1 d .
C13A C -0.26888(14) -0.24160(9) 0.63636(6) 0.0204(2) Uani 1 1 d .
C13B C 0.13095(13) 0.25523(9) 0.85690(6) 0.0180(2) Uani 1 1 d .
C14A C -0.18090(16) -0.21231(10) 0.69801(7) 0.0271(3) Uani 1 1 d .
H14A H -0.1654 -0.2615 0.7258 0.032 Uiso 1 1 calc R
C14B C 0.22163(14) 0.23183(9) 0.79944(6) 0.0224(2) Uani 1 1 d .
H14B H 0.2648 0.2839 0.775 0.027 Uiso 1 1 calc R
C15A C -0.11588(16) -0.11364(11) 0.71953(7) 0.0311(3) Uani 1 1 d .
H15A H -0.0576 -0.0957 0.7619 0.037 Uiso 1 1 calc R
C15B C 0.25022(15) 0.13505(10) 0.77719(6) 0.0254(3) Uani 1 1 d .
H15B H 0.3136 0.1215 0.7385 0.03 Uiso 1 1 calc R
C16A C -0.13556(16) -0.04102(10) 0.67942(7) 0.0302(3) Uani 1 1 d .
H16A H -0.089 0.0265 0.6937 0.036 Uiso 1 1 calc R
C16B C 0.18642(15) 0.05787(9) 0.81133(7) 0.0247(3) Uani 1 1 d .
H16B H 0.2071 -0.0085 0.7965 0.03 Uiso 1 1 calc R
C17A C -0.22338(15) -0.06705(9) 0.61837(7) 0.0244(3) Uani 1 1 d .
H17A H -0.2377 -0.0173 0.5909 0.029 Uiso 1 1 calc R
C17B C 0.09236(14) 0.07769(9) 0.86720(6) 0.0219(2) Uani 1 1 d .
H17B H 0.0466 0.0246 0.89 0.026 Uiso 1 1 calc R
C18A C -0.4083(2) -0.41690(10) 0.68924(8) 0.0372(3) Uani 1 1 d .
H18A H -0.3124 -0.4083 0.7184 0.045 Uiso 1 1 calc R
C18B C 0.08270(16) 0.43612(9) 0.80800(7) 0.0262(3) Uani 1 1 d .
H18B H 0.1812 0.4317 0.7831 0.031 Uiso 1 1 calc R
C19A C -0.4754(3) -0.52837(12) 0.67482(10) 0.0565(5) Uani 1 1 d .
H19A H -0.5071 -0.5511 0.7186 0.085 Uiso 1 1 calc R
H19B H -0.3975 -0.5672 0.6536 0.085 Uiso 1 1 calc R
H19C H -0.5645 -0.5381 0.643 0.085 Uiso 1 1 calc R
C19B C 0.0597(2) 0.54626(11) 0.82411(9) 0.0427(4) Uani 1 1 d .
H19D H 0.0505 0.5725 0.7805 0.064 Uiso 1 1 calc R
H19E H 0.1477 0.5851 0.8517 0.064 Uiso 1 1 calc R
H19F H -0.0341 0.5517 0.8505 0.064 Uiso 1 1 calc R
C20A C -0.5226(3) -0.35595(14) 0.72808(11) 0.0628(6) Uani 1 1 d .
H20A H -0.6177 -0.3651 0.7001 0.094 Uiso 1 1 calc R
H20B H -0.4788 -0.2848 0.7363 0.094 Uiso 1 1 calc R
H20C H -0.5448 -0.3788 0.7728 0.094 Uiso 1 1 calc R
C20B C -0.04869(18) 0.37502(11) 0.76141(8) 0.0376(3) Uani 1 1 d .
H20D H -0.1466 0.3831 0.7838 0.056 Uiso 1 1 calc R
H20E H -0.0359 0.304 0.7542 0.056 Uiso 1 1 calc R
H20F H -0.0478 0.3988 0.7164 0.056 Uiso 1 1 calc R
C21A C -0.18930(16) -0.43012(10) 0.57450(7) 0.0295(3) Uani 1 1 d .
H21A H -0.1318 -0.3837 0.5454 0.035 Uiso 1 1 calc R
C21B C 0.28657(15) 0.44258(9) 0.92883(7) 0.0261(3) Uani 1 1 d .
H21B H 0.3224 0.3932 0.9557 0.031 Uiso 1 1 calc R
C22A C -0.2381(2) -0.52893(12) 0.52542(9) 0.0459(4) Uani 1 1 d .
H22A H -0.1478 -0.5518 0.5025 0.069 Uiso 1 1 calc R
H22B H -0.3113 -0.5186 0.4902 0.069 Uiso 1 1 calc R
H22C H -0.2866 -0.5797 0.5521 0.069 Uiso 1 1 calc R
C22B C 0.2690(2) 0.53540(11) 0.98187(8) 0.0423(4) Uani 1 1 d .
H22D H 0.3681 0.5624 1.0054 0.063 Uiso 1 1 calc R
H22E H 0.1937 0.5168 1.0163 0.063 Uiso 1 1 calc R
H22F H 0.234 0.5864 0.9579 0.063 Uiso 1 1 calc R
C23A C -0.07533(19) -0.44236(13) 0.63037(9) 0.0435(4) Uani 1 1 d .
H23A H -0.1254 -0.4881 0.6604 0.065 Uiso 1 1 calc R
H23B H -0.0397 -0.3769 0.6585 0.065 Uiso 1 1 calc R
H23C H 0.0124 -0.47 0.6083 0.065 Uiso 1 1 calc R
C23B C 0.41254(16) 0.46665(11) 0.87791(8) 0.0353(3) Uani 1 1 d .
H23D H 0.385 0.5176 0.8518 0.053 Uiso 1 1 calc R
H23E H 0.4241 0.4056 0.8456 0.053 Uiso 1 1 calc R
H23F H 0.5095 0.4922 0.9037 0.053 Uiso 1 1 calc R
N1A N -0.54054(11) -0.17353(8) 0.54063(5) 0.0220(2) Uani 1 1 d .
N1B N -0.18728(11) 0.18570(8) 0.94281(5) 0.0198(2) Uani 1 1 d .
N2A N -0.33445(11) -0.20496(7) 0.47036(5) 0.0176(2) Uani 1 1 d .
N2B N 0.02619(11) 0.19231(7) 1.01523(5) 0.0186(2) Uani 1 1 d .
O1A O -0.76583(13) -0.14550(12) 0.49337(6) 0.0637(4) Uani 1 1 d .
O1B O -0.42848(10) 0.18217(9) 0.98797(5) 0.0391(3) Uani 1 1 d .
O2A O -0.36582(10) -0.23592(7) 0.35105(4) 0.0290(2) Uani 1 1 d .
O2B O -0.00171(11) 0.18262(8) 1.13188(5) 0.0327(2) Uani 1 1 d .
P001 P 0.09359(4) 0.38351(2) 0.890249(16) 0.01992(8) Uani 1 1 d .
P1A P -0.36100(4) -0.37119(2) 0.605542(17) 0.02332(8) Uani 1 1 d .

loop_
_atom_site_aniso_label
_atom_site_aniso_U_11
_atom_site_aniso_U_22
_atom_site_aniso_U_33
_atom_site_aniso_U_23
_atom_site_aniso_U_13
_atom_site_aniso_U_12
C1A 0.0198(5) 0.0134(5) 0.0189(6) 0.0022(4) -0.0008(4) 0.0024(4)
C1B 0.0186(5) 0.0145(5) 0.0193(6) 0.0041(4) 0.0015(4) 0.0015(4)
C2A 0.0243(6) 0.0438(8) 0.0273(7) -0.0024(6) -0.0071(5) 0.0125(6)
C2B 0.0189(6) 0.0291(7) 0.0258(6) 0.0056(5) 0.0050(5) 0.0030(5)
C3A 0.0243(6) 0.0256(6) 0.0227(6) 0.0014(5) -0.0067(5) 0.0034(5)
C3B 0.0212(6) 0.0260(6) 0.0220(6) 0.0057(5) 0.0058(5) 0.0039(5)
C4A 0.0238(6) 0.0179(6) 0.0179(6) 0.0043(4) -0.0030(5) -0.0011(4)
C4B 0.0232(6) 0.0243(6) 0.0202(6) 0.0070(5) 0.0046(5) 0.0042(5)
C5A 0.0308(7) 0.0431(8) 0.0277(7) -0.0002(6) -0.0119(6) 0.0073(6)
C5B 0.0271(7) 0.0505(9) 0.0275(7) 0.0117(6) 0.0103(5) 0.0094(6)
C6A 0.0261(6) 0.0305(7) 0.0211(6) -0.0009(5) 0.0055(5) 0.0078(5)
C6B 0.0214(6) 0.0282(6) 0.0194(6) 0.0035(5) -0.0031(5) 0.0042(5)
C7A 0.0332(8) 0.0532(10) 0.0513(10) -0.0043(8) 0.0161(7) -0.0031(7)
C7B 0.0302(7) 0.0342(7) 0.0291(7) 0.0059(6) -0.0044(5) 0.0108(6)
C8A 0.0562(10) 0.0376(8) 0.0380(8) -0.0041(7) 0.0102(7) 0.0220(7)
C8B 0.0417(8) 0.0311(7) 0.0358(8) 0.0014(6) -0.0141(6) 0.0004(6)
C9A 0.0180(6) 0.0274(6) 0.0209(6) 0.0060(5) 0.0005(4) 0.0064(5)
C9B 0.0153(5) 0.0278(6) 0.0229(6) 0.0084(5) 0.0005(4) 0.0019(5)
C10A 0.0352(7) 0.0348(7) 0.0286(7) 0.0069(6) 0.0069(6) 0.0166(6)
C10B 0.0265(7) 0.0368(8) 0.0263(7) 0.0058(6) -0.0039(5) -0.0024(6)
C11A 0.0189(6) 0.0332(7) 0.0381(8) 0.0129(6) -0.0004(5) 0.0000(5)
C11B 0.0217(6) 0.0342(7) 0.0452(8) 0.0182(6) 0.0020(6) 0.0074(5)
C12A 0.0194(5) 0.0188(6) 0.0164(5) 0.0017(4) 0.0003(4) 0.0029(4)
C12B 0.0166(5) 0.0203(6) 0.0165(5) 0.0024(4) -0.0002(4) 0.0026(4)
C13A 0.0232(6) 0.0188(6) 0.0190(6) 0.0030(4) 0.0007(4) 0.0028(4)
C13B 0.0203(5) 0.0177(5) 0.0159(5) 0.0024(4) 0.0000(4) 0.0025(4)
C14A 0.0346(7) 0.0270(7) 0.0206(6) 0.0072(5) -0.0045(5) 0.0043(5)
C14B 0.0268(6) 0.0222(6) 0.0179(6) 0.0041(5) 0.0038(5) 0.0014(5)
C15A 0.0360(7) 0.0335(7) 0.0208(6) 0.0009(5) -0.0096(5) -0.0010(6)
C15B 0.0282(6) 0.0277(6) 0.0194(6) -0.0006(5) 0.0061(5) 0.0056(5)
C16A 0.0359(7) 0.0232(6) 0.0274(7) -0.0005(5) -0.0058(6) -0.0046(5)
C16B 0.0282(6) 0.0193(6) 0.0253(6) -0.0020(5) 0.0015(5) 0.0056(5)
C17A 0.0294(6) 0.0195(6) 0.0238(6) 0.0046(5) -0.0019(5) 0.0007(5)
C17B 0.0225(6) 0.0181(6) 0.0249(6) 0.0047(5) 0.0011(5) 0.0012(5)
C18A 0.0553(9) 0.0244(7) 0.0331(8) 0.0107(6) 0.0145(7) 0.0031(6)
C18B 0.0336(7) 0.0226(6) 0.0239(6) 0.0080(5) -0.0028(5) 0.0038(5)
C19A 0.0829(14) 0.0291(8) 0.0561(11) 0.0148(8) 0.0232(10) -0.0054(8)
C19B 0.0617(10) 0.0265(7) 0.0430(9) 0.0104(6) -0.0103(8) 0.0111(7)
C20A 0.0900(15) 0.0439(10) 0.0606(12) 0.0201(9) 0.0475(11) 0.0164(10)
C20B 0.0464(9) 0.0355(8) 0.0314(7) 0.0104(6) -0.0136(6) 0.0021(6)
C21A 0.0387(7) 0.0236(6) 0.0283(7) 0.0064(5) 0.0043(6) 0.0088(5)
C21B 0.0319(7) 0.0218(6) 0.0239(6) 0.0040(5) -0.0058(5) 0.0010(5)
C22A 0.0629(11) 0.0284(8) 0.0447(9) -0.0040(7) 0.0088(8) 0.0115(7)
C22B 0.0553(10) 0.0311(8) 0.0346(8) -0.0079(6) -0.0108(7) 0.0016(7)
C23A 0.0467(9) 0.0448(9) 0.0460(9) 0.0156(7) 0.0005(7) 0.0208(7)
C23B 0.0294(7) 0.0360(8) 0.0398(8) 0.0113(6) -0.0034(6) -0.0031(6)
N1A 0.0205(5) 0.0259(5) 0.0192(5) -0.0013(4) 0.0002(4) 0.0074(4)
N1B 0.0174(5) 0.0236(5) 0.0184(5) 0.0044(4) 0.0007(4) 0.0024(4)
N2A 0.0172(5) 0.0191(5) 0.0166(5) 0.0033(4) -0.0004(4) 0.0026(4)
N2B 0.0162(5) 0.0219(5) 0.0186(5) 0.0062(4) 0.0020(4) 0.0029(4)
O1A 0.0352(6) 0.1210(12) 0.0378(6) -0.0096(7) -0.0073(5) 0.0455(7)
O1B 0.0168(5) 0.0688(8) 0.0332(5) 0.0129(5) 0.0033(4) 0.0056(4)
O2A 0.0285(5) 0.0405(5) 0.0167(4) 0.0050(4) 0.0023(4) 0.0004(4)
O2B 0.0282(5) 0.0538(6) 0.0201(5) 0.0151(4) 0.0020(4) 0.0095(4)
P001 0.02485(16) 0.01678(15) 0.01840(15) 0.00273(11) 0.00201(12) 0.00401(11)
P1A 0.02915(17) 0.01661(15) 0.02387(16) 0.00404(12) -0.00054(13) 0.00139(12)

loop_
_atom_type_symbol
_atom_type_description
_atom_type_scat_dispersion_real
_atom_type_scat_dispersion_imag
_atom_type_scat_source
C C 0.0033 0.0016 'International Tables Vol C Tables 4.2.6.8 and 6.1.1.4'
H H 0 0 'International Tables Vol C Tables 4.2.6.8 and 6.1.1.4'
N N 0.0061 0.0033 'International Tables Vol C Tables 4.2.6.8 and 6.1.1.4'
O O 0.0106 0.006 'International Tables Vol C Tables 4.2.6.8 and 6.1.1.4'
P P 0.1023 0.0942 'International Tables Vol C Tables 4.2.6.8 and 6.1.1.4'

loop_
_geom_angle_atom_site_label_1
_geom_angle_atom_site_label_2
_geom_angle_atom_site_label_3
_geom_angle
N2A C1A N1A 120.88(10)
N2A C1A C12A 120.33(10)
N1A C1A C12A 118.48(10)
N2B C1B N1B 121.20(10)
N2B C1B C12B 118.43(10)
N1B C1B C12B 119.99(10)
O1A C2A C3A 126.85(13)
O1A C2A N1A 117.30(13)
C3A C2A N1A 115.85(11)
O1B C2B C3B 126.26(12)
O1B C2B N1B 117.66(12)
C3B C2B N1B 116.07(11)
C2A C3A C4A 122.86(11)
C2A C3A C5A 119.07(12)
C4A C3A C5A 117.97(12)
C4B C3B C2B 123.32(11)
C4B C3B C5B 118.51(12)
C2B C3B C5B 118.10(12)
O2A C4A C3A 126.17(11)
O2A C4A N2A 117.75(11)
C3A C4A N2A 116.05(10)
O2B C4B C3B 126.75(11)
O2B C4B N2B 117.71(11)
C3B C4B N2B 115.54(11)
C3A C5A H5A1 109.5
C3A C5A H5A2 109.5
H5A1 C5A H5A2 109.5
C3A C5A H5A3 109.5
H5A1 C5A H5A3 109.5
H5A2 C5A H5A3 109.5
C3B C5B H5B1 109.5
C3B C5B H5B2 109.5
H5B1 C5B H5B2 109.5
C3B C5B H5B3 109.5
H5B1 C5B H5B3 109.5
H5B2 C5B H5B3 109.5
N1A C6A C8A 111.35(11)
N1A C6A C7A 111.96(11)
C8A C6A C7A 113.09(13)
N1A C6A H6A 106.7
C8A C6A H6A 106.7
C7A C6A H6A 106.7
N1B C6B C8B 111.07(11)
N1B C6B C7B 112.19(10)
C8B C6B C7B 112.65(12)
N1B C6B H6B 106.8
C8B C6B H6B 106.8
C7B C6B H6B 106.8
C6A C7A H7A1 109.5
C6A C7A H7A2 109.5
H7A1 C7A H7A2 109.5
C6A C7A H7A3 109.5
H7A1 C7A H7A3 109.5
H7A2 C7A H7A3 109.5
C6B C7B H7B1 109.5
C6B C7B H7B2 109.5
H7B1 C7B H7B2 109.5
C6B C7B H7B3 109.5
H7B1 C7B H7B3 109.5
H7B2 C7B H7B3 109.5
C6A C8A H8A1 109.5
C6A C8A H8A2 109.5
H8A1 C8A H8A2 109.5
C6A C8A H8A3 109.5
H8A1 C8A H8A3 109.5
H8A2 C8A H8A3 109.5
C6B C8B H8B1 109.5
C6B C8B H8B2 109.5
H8B1 C8B H8B2 109.5
C6B C8B H8B3 109.5
H8B1 C8B H8B3 109.5
H8B2 C8B H8B3 109.5
N2A C9A C11A 110.02(10)
N2A C9A C10A 112.64(10)
C11A C9A C10A 112.97(11)
N2A C9A H9A 106.9
C11A C9A H9A 106.9
C10A C9A H9A 106.9
N2B C9B C11B 110.90(10)
N2B C9B C10B 111.69(10)
C11B C9B C10B 113.31(11)
N2B C9B H9B 106.8
C11B C9B H9B 106.8
C10B C9B H9B 106.8
C9A C10A H10A 109.5
C9A C10A H10B 109.5
H10A C10A H10B 109.5
C9A C10A H10C 109.5
H10A C10A H10C 109.5
H10B C10A H10C 109.5
C9B C10B H10D 109.5
C9B C10B H10E 109.5
H10D C10B H10E 109.5
C9B C10B H10F 109.5
H10D C10B H10F 109.5
H10E C10B H10F 109.5
C9A C11A H11A 109.5
C9A C11A H11B 109.5
H11A C11A H11B 109.5
C9A C11A H11C 109.5
H11A C11A H11C 109.5
H11B C11A H11C 109.5
C9B C11B H11D 109.5
C9B C11B H11E 109.5
H11D C11B H11E 109.5
C9B C11B H11F 109.5
H11D C11B H11F 109.5
H11E C11B H11F 109.5
C17A C12A C13A 121.04(11)
C17A C12A C1A 116.06(10)
C13A C12A C1A 122.83(10)
C17B C12B C13B 120.98(11)
C17B C12B C1B 115.53(10)
C13B C12B C1B 123.48(10)
C14A C13A C12A 117.27(11)
C14A C13A P1A 123.87(9)
C12A C13A P1A 118.83(9)
C14B C13B C12B 117.24(11)
C14B C13B P001 123.60(9)
C12B C13B P001 119.16(9)
C15A C14A C13A 121.74(12)
C15A C14A H14A 119.1
C13A C14A H14A 119.1
C15B C14B C13B 121.82(11)
C15B C14B H14B 119.1
C13B C14B H14B 119.1
C16A C15A C14A 120.10(12)
C16A C15A H15A 119.9
C14A C15A H15A 119.9
C14B C15B C16B 120.00(11)
C14B C15B H15B 120
C16B C15B H15B 120
C15A C16A C17A 119.77(12)
C15A C16A H16A 120.1
C17A C16A H16A 120.1
C15B C16B C17B 119.81(11)
C15B C16B H16B 120.1
C17B C16B H16B 120.1
C16A C17A C12A 120.04(12)
C16A C17A H17A 120
C12A C17A H17A 120
C16B C17B C12B 120.10(11)
C16B C17B H17B 119.9
C12B C17B H17B 119.9
C20A C18A C19A 110.39(15)
C20A C18A P1A 109.71(11)
C19A C18A P1A 109.60(11)
C20A C18A H18A 109
C19A C18A H18A 109
P1A C18A H18A 109
C20B C18B C19B 110.50(12)
C20B C18B P001 109.74(9)
C19B C18B P001 110.14(10)
C20B C18B H18B 108.8
C19B C18B H18B 108.8
P001 C18B H18B 108.8
C18A C19A H19A 109.5
C18A C19A H19B 109.5
H19A C19A H19B 109.5
C18A C19A H19C 109.5
H19A C19A H19C 109.5
H19B C19A H19C 109.5
C18B C19B H19D 109.5
C18B C19B H19E 109.5
H19D C19B H19E 109.5
C18B C19B H19F 109.5
H19D C19B H19F 109.5
H19E C19B H19F 109.5
C18A C20A H20A 109.5
C18A C20A H20B 109.5
H20A C20A H20B 109.5
C18A C20A H20C 109.5
H20A C20A H20C 109.5
H20B C20A H20C 109.5
C18B C20B H20D 109.5
C18B C20B H20E 109.5
H20D C20B H20E 109.5
C18B C20B H20F 109.5
H20D C20B H20F 109.5
H20E C20B H20F 109.5
C23A C21A C22A 111.43(13)
C23A C21A P1A 116.45(10)
C22A C21A P1A 110.64(11)
C23A C21A H21A 105.8
C22A C21A H21A 105.8
P1A C21A H21A 105.8
C23B C21B C22B 110.96(12)
C23B C21B P001 116.76(10)
C22B C21B P001 109.45(10)
C23B C21B H21B 106.3
C22B C21B H21B 106.3
P001 C21B H21B 106.3
C21A C22A H22A 109.5
C21A C22A H22B 109.5
H22A C22A H22B 109.5
C21A C22A H22C 109.5
H22A C22A H22C 109.5
H22B C22A H22C 109.5
C21B C22B H22D 109.5
C21B C22B H22E 109.5
H22D C22B H22E 109.5
C21B C22B H22F 109.5
H22D C22B H22F 109.5
H22E C22B H22F 109.5
C21A C23A H23A 109.5
C21A C23A H23B 109.5
H23A C23A H23B 109.5
C21A C23A H23C 109.5
H23A C23A H23C 109.5
H23B C23A H23C 109.5
C21B C23B H23D 109.5
C21B C23B H23E 109.5
H23D C23B H23E 109.5
C21B C23B H23F 109.5
H23D C23B H23F 109.5
H23E C23B H23F 109.5
C1A N1A C2A 121.82(11)
C1A N1A C6A 120.67(10)
C2A N1A C6A 117.48(10)
C1B N1B C2B 121.65(10)
C1B N1B C6B 120.78(10)
C2B N1B C6B 117.53(10)
C1A N2A C4A 121.79(10)
C1A N2A C9A 120.78(10)
C4A N2A C9A 117.15(9)
C1B N2B C4B 122.03(10)
C1B N2B C9B 120.52(10)
C4B N2B C9B 117.37(9)
C13B P001 C18B 101.30(6)
C13B P001 C21B 100.90(6)
C18B P001 C21B 103.74(6)
C13A P1A C18A 101.43(6)
C13A P1A C21A 100.12(7)
C18A P1A C21A 104.71(7)

loop_
_geom_bond_atom_site_label_1
_geom_bond_atom_site_label_2
_geom_bond_distance
C1A N2A 1.3344(15)
C1A N1A 1.3388(17)
C1A C12A 1.5013(16)
C1B N2B 1.3369(15)
C1B N1B 1.3389(17)
C1B C12B 1.5040(16)
C2A O1A 1.2306(18)
C2A C3A 1.3914(19)
C2A N1A 1.4512(17)
C2B O1B 1.2289(17)
C2B C3B 1.3979(18)
C2B N1B 1.4547(16)
C3A C4A 1.3951(19)
C3A C5A 1.5041(17)
C3B C4B 1.3945(19)
C3B C5B 1.5039(17)
C4A O2A 1.2311(15)
C4A N2A 1.4554(15)
C4B O2B 1.2325(15)
C4B N2B 1.4589(15)
C5A H5A1 0.98
C5A H5A2 0.98
C5A H5A3 0.98
C5B H5B1 0.98
C5B H5B2 0.98
C5B H5B3 0.98
C6A N1A 1.5018(16)
C6A C8A 1.515(2)
C6A C7A 1.523(2)
C6A H6A 1
C6B N1B 1.5047(15)
C6B C8B 1.5209(19)
C6B C7B 1.5246(18)
C6B H6B 1
C7A H7A1 0.98
C7A H7A2 0.98
C7A H7A3 0.98
C7B H7B1 0.98
C7B H7B2 0.98
C7B H7B3 0.98
C8A H8A1 0.98
C8A H8A2 0.98
C8A H8A3 0.98
C8B H8B1 0.98
C8B H8B2 0.98
C8B H8B3 0.98
C9A N2A 1.5029(17)
C9A C11A 1.5199(18)
C9A C10A 1.5243(18)
C9A H9A 1
C9B N2B 1.5074(17)
C9B C11B 1.5206(18)
C9B C10B 1.5225(18)
C9B H9B 1
C10A H10A 0.98
C10A H10B 0.98
C10A H10C 0.98
C10B H10D 0.98
C10B H10E 0.98
C10B H10F 0.98
C11A H11A 0.98
C11A H11B 0.98
C11A H11C 0.98
C11B H11D 0.98
C11B H11E 0.98
C11B H11F 0.98
C12A C17A 1.3950(17)
C12A C13A 1.4048(17)
C12B C17B 1.3940(17)
C12B C13B 1.4060(17)
C13A C14A 1.3987(17)
C13A P1A 1.8421(13)
C13B C14B 1.3989(17)
C13B P001 1.8451(13)
C14A C15A 1.383(2)
C14A H14A 0.95
C14B C15B 1.3828(18)
C14B H14B 0.95
C15A C16A 1.383(2)
C15A H15A 0.95
C15B C16B 1.3841(19)
C15B H15B 0.95
C16A C17A 1.3859(18)
C16A H16A 0.95
C16B C17B 1.3855(18)
C16B H16B 0.95
C17A H17A 0.95
C17B H17B 0.95
C18A C20A 1.526(2)
C18A C19A 1.532(2)
C18A P1A 1.8609(15)
C18A H18A 1
C18B C20B 1.528(2)
C18B C19B 1.529(2)
C18B P001 1.8621(13)
C18B H18B 1
C19A H19A 0.98
C19A H19B 0.98
C19A H19C 0.98
C19B H19D 0.98
C19B H19E 0.98
C19B H19F 0.98
C20A H20A 0.98
C20A H20B 0.98
C20A H20C 0.98
C20B H20D 0.98
C20B H20E 0.98
C20B H20F 0.98
C21A C23A 1.523(2)
C21A C22A 1.530(2)
C21A P1A 1.8725(16)
C21A H21A 1
C21B C23B 1.524(2)
C21B C22B 1.5298(19)
C21B P001 1.8744(15)
C21B H21B 1
C22A H22A 0.98
C22A H22B 0.98
C22A H22C 0.98
C22B H22D 0.98
C22B H22E 0.98
C22B H22F 0.98
C23A H23A 0.98
C23A H23B 0.98
C23A H23C 0.98
C23B H23D 0.98
C23B H23E 0.98
C23B H23F 0.98
